data_4341780
loop_
_publ_author_name
'Smiles, Danil E.'
'Wu, Guang'
'Hayton, Trevor W.'

_publ_section_title
;
 Reversible Chalcogen-Atom Transfer to a Terminal Uranium Sulfide.
;
_journal_name_full 'Inorganic chemistry'
_journal_page_first 141202142139009
_journal_paper_doi 10.1021/ic502500z
_journal_year 2014
_chemical_formula_sum 'C34 H88 K N3 O7 S3 Si6 U'
_chemical_formula_weight 1192.92
_chemical_name_systematic
; 
 ? 
;
_space_group_IT_number 2
_symmetry_cell_setting triclinic
_symmetry_space_group_name_Hall '-P 1'
_symmetry_space_group_name_H-M 'P -1'
_atom_sites_solution_hydrogens geom
_atom_sites_solution_primary direct
_atom_sites_solution_secondary difmap
_audit_creation_method SHELXL-97
_cell_angle_alpha 98.456(2)
_cell_angle_beta 96.945(2)
_cell_angle_gamma 110.308(2)
_cell_formula_units_Z 2
_cell_length_a 11.2552(13)
_cell_length_b 12.9335(15)
_cell_length_c 20.934(3)
_cell_measurement_temperature 105(2)
_cell_volume 2777.9(6)
_computing_structure_refinement 'SHELXL-97 (Sheldrick, 2008)'
_computing_structure_solution 'SHELXS-97 (Sheldrick, 2008)'
_diffrn_ambient_temperature 105(2)
_diffrn_measured_fraction_theta_full 0.999
_diffrn_measured_fraction_theta_max 0.999
_diffrn_radiation_monochromator graphite
_diffrn_radiation_source 'fine-focus sealed tube'
_diffrn_radiation_type MoK\a
_diffrn_radiation_wavelength 0.71073
_diffrn_reflns_av_R_equivalents 0.0726
_diffrn_reflns_av_sigmaI/netI 0.0670
_diffrn_reflns_limit_h_max 14
_diffrn_reflns_limit_h_min -14
_diffrn_reflns_limit_k_max 16
_diffrn_reflns_limit_k_min -16
_diffrn_reflns_limit_l_max 25
_diffrn_reflns_limit_l_min -26
_diffrn_reflns_number 31228
_diffrn_reflns_theta_full 27.10
_diffrn_reflns_theta_max 27.10
_diffrn_reflns_theta_min 1.00
_exptl_absorpt_coefficient_mu 3.279
_exptl_absorpt_correction_T_max 0.7457
_exptl_absorpt_correction_T_min 0.5716
_exptl_absorpt_correction_type multi-scan
_exptl_absorpt_process_details SADABS
_exptl_crystal_colour orange
_exptl_crystal_density_diffrn 1.426
_exptl_crystal_density_method 'not measured'
_exptl_crystal_description block
_exptl_crystal_F_000 1224
_exptl_crystal_size_max 0.2
_exptl_crystal_size_mid 0.1
_exptl_crystal_size_min 0.1
_refine_diff_density_max 3.638
_refine_diff_density_min -2.427
_refine_diff_density_rms 0.138
_refine_ls_extinction_method none
_refine_ls_goodness_of_fit_ref 1.040
_refine_ls_hydrogen_treatment mixed
_refine_ls_matrix_type full
_refine_ls_number_parameters 527
_refine_ls_number_reflns 12268
_refine_ls_number_restraints 6
_refine_ls_restrained_S_all 1.040
_refine_ls_R_factor_all 0.0397
_refine_ls_R_factor_gt 0.0345
_refine_ls_shift/su_max 0.002
_refine_ls_shift/su_mean 0.000
_refine_ls_structure_factor_coef Fsqd
_refine_ls_weighting_details 'calc w=1/[\s^2^(Fo^2^)+(0.0397P)^2^+0.0000P] where P=(Fo^2^+2Fc^2^)/3'
_refine_ls_weighting_scheme calc
_refine_ls_wR_factor_gt 0.0817
_refine_ls_wR_factor_ref 0.0853
_reflns_number_gt 10941
_reflns_number_total 12268
_reflns_threshold_expression >2sigma(I)
_cod_data_source_file ic502500z_si_001.cif
_cod_data_source_block complex_3
_cod_depositor_comments
;
The following automatic conversions were performed:

'_symmetry_cell_setting' value 'Triclinic' changed to 'triclinic'
according to
/home/saulius/struct/COD-crude-data--automatic-downloads/rss-feeds/ACS/lib/dictionaries/cif_core.dic
dictionary named 'cif_core.dic' version 2.4.2 from 2011-04-26.

Automatic conversion script
Id: cif_fix_values 2935 2014-11-11 08:27:57Z andrius 
;
_cod_original_sg_symbol_H-M P-1
_cod_database_code 4341780

loop_
_symmetry_equiv_pos_as_xyz
'x, y, z'
'-x, -y, -z'

loop_
_atom_site_label
_atom_site_type_symbol
_atom_site_fract_x
_atom_site_fract_y
_atom_site_fract_z
_atom_site_U_iso_or_equiv
_atom_site_adp_type
_atom_site_occupancy
_atom_site_symmetry_multiplicity
_atom_site_calc_flag
_atom_site_refinement_flags
C1 C 0.5676(4) 0.0523(4) 0.4141(2) 0.0256(10) Uani 1 1 d .
H1A H 0.6331 0.0561 0.3867 0.038 Uiso 1 1 calc R
H1B H 0.5298 -0.0245 0.4216 0.038 Uiso 1 1 calc R
H1C H 0.6077 0.1047 0.4564 0.038 Uiso 1 1 calc R
C2 C 0.3007(4) 0.0560(4) 0.4170(2) 0.0244(10) Uani 1 1 d .
H2A H 0.3287 0.1028 0.4613 0.037 Uiso 1 1 calc R
H2B H 0.2729 -0.0236 0.4198 0.037 Uiso 1 1 calc R
H2C H 0.2286 0.0700 0.3937 0.037 Uiso 1 1 calc R
C3 C 0.3801(4) -0.0116(3) 0.28966(19) 0.0185(8) Uani 1 1 d .
H3A H 0.3326 0.0161 0.2584 0.028 Uiso 1 1 calc R
H3B H 0.3234 -0.0850 0.2958 0.028 Uiso 1 1 calc R
H3C H 0.4546 -0.0193 0.2726 0.028 Uiso 1 1 calc R
C4 C 0.7651(4) 0.3457(4) 0.4204(2) 0.0247(10) Uani 1 1 d .
H4A H 0.7735 0.2740 0.4247 0.037 Uiso 1 1 calc R
H4B H 0.8244 0.4056 0.4564 0.037 Uiso 1 1 calc R
H4C H 0.7861 0.3636 0.3782 0.037 Uiso 1 1 calc R
C5 C 0.5923(4) 0.4788(3) 0.4275(2) 0.0216(9) Uani 1 1 d .
H5A H 0.6129 0.5038 0.3868 0.032 Uiso 1 1 calc R
H5B H 0.6563 0.5309 0.4650 0.032 Uiso 1 1 calc R
H5C H 0.5064 0.4775 0.4325 0.032 Uiso 1 1 calc R
C6 C 0.5588(4) 0.3058(4) 0.50714(19) 0.0222(9) Uani 1 1 d .
H6A H 0.4716 0.3028 0.5103 0.033 Uiso 1 1 calc R
H6B H 0.6213 0.3662 0.5418 0.033 Uiso 1 1 calc R
H6C H 0.5650 0.2337 0.5124 0.033 Uiso 1 1 calc R
C7 C 0.4928(4) -0.0348(3) 0.1246(2) 0.0192(9) Uani 1 1 d .
H7A H 0.4385 -0.0729 0.1538 0.029 Uiso 1 1 calc R
H7B H 0.5617 -0.0641 0.1208 0.029 Uiso 1 1 calc R
H7C H 0.4403 -0.0486 0.0811 0.029 Uiso 1 1 calc R
C8 C 0.6843(4) 0.1830(4) 0.1064(2) 0.0214(9) Uani 1 1 d .
H8A H 0.6386 0.1684 0.0611 0.032 Uiso 1 1 calc R
H8B H 0.7492 0.1484 0.1074 0.032 Uiso 1 1 calc R
H8C H 0.7267 0.2645 0.1228 0.032 Uiso 1 1 calc R
C9 C 0.6653(4) 0.1430(4) 0.24247(19) 0.0191(9) Uani 1 1 d .
H9A H 0.7423 0.2119 0.2496 0.029 Uiso 1 1 calc R
H9B H 0.6913 0.0785 0.2447 0.029 Uiso 1 1 calc R
H9C H 0.6143 0.1499 0.2765 0.029 Uiso 1 1 calc R
C10 C 0.4972(4) 0.3240(4) 0.0578(2) 0.0222(9) Uani 1 1 d .
H10A H 0.5456 0.3880 0.0940 0.033 Uiso 1 1 calc R
H10B H 0.4477 0.3478 0.0252 0.033 Uiso 1 1 calc R
H10C H 0.5573 0.2967 0.0371 0.033 Uiso 1 1 calc R
C11 C 0.3234(4) 0.0847(4) 0.01868(19) 0.0242(9) Uani 1 1 d .
H11A H 0.3968 0.0693 0.0049 0.036 Uiso 1 1 calc R
H11B H 0.2764 0.1027 -0.0179 0.036 Uiso 1 1 calc R
H11C H 0.2657 0.0180 0.0316 0.036 Uiso 1 1 calc R
C12 C 0.2406(4) 0.2459(4) 0.1035(2) 0.0190(8) Uani 1 1 d .
H12A H 0.1703 0.1797 0.1095 0.029 Uiso 1 1 calc R
H12B H 0.2121 0.2723 0.0651 0.029 Uiso 1 1 calc R
H12C H 0.2650 0.3059 0.1427 0.029 Uiso 1 1 calc R
C13 C 0.2318(4) 0.3292(4) 0.38759(19) 0.0204(9) Uani 1 1 d .
H13A H 0.2771 0.2878 0.4093 0.031 Uiso 1 1 calc R
H13B H 0.1828 0.3553 0.4175 0.031 Uiso 1 1 calc R
H13C H 0.2946 0.3942 0.3757 0.031 Uiso 1 1 calc R
C14 C 0.0485(4) 0.3212(4) 0.2659(2) 0.0241(9) Uani 1 1 d .
H14A H 0.1147 0.3702 0.2459 0.036 Uiso 1 1 calc R
H14B H 0.0190 0.3674 0.2968 0.036 Uiso 1 1 calc R
H14C H -0.0245 0.2715 0.2316 0.036 Uiso 1 1 calc R
C15 C -0.0176(4) 0.1391(4) 0.3451(2) 0.0201(9) Uani 1 1 d .
H15A H -0.0857 0.0884 0.3088 0.030 Uiso 1 1 calc R
H15B H -0.0526 0.1851 0.3728 0.030 Uiso 1 1 calc R
H15C H 0.0151 0.0947 0.3715 0.030 Uiso 1 1 calc R
C17 C -0.0591(4) 0.0516(4) 0.16505(19) 0.0194(9) Uani 1 1 d .
H17A H -0.1155 0.0634 0.1952 0.029 Uiso 1 1 calc R
H17B H -0.1067 -0.0167 0.1315 0.029 Uiso 1 1 calc R
H17C H -0.0298 0.1164 0.1439 0.029 Uiso 1 1 calc R
C18 C 0.1536(4) -0.0292(3) 0.1471(2) 0.0185(8) Uani 1 1 d .
H18A H 0.2406 0.0227 0.1464 0.028 Uiso 1 1 calc R
H18B H 0.0984 -0.0439 0.1042 0.028 Uiso 1 1 calc R
H18C H 0.1573 -0.1001 0.1566 0.028 Uiso 1 1 calc R
C19 C 0.7772(4) 0.6615(4) 0.10456(19) 0.0227(9) Uani 1 1 d .
H19A H 0.8429 0.7330 0.1000 0.027 Uiso 1 1 calc R
H19B H 0.7090 0.6334 0.0647 0.027 Uiso 1 1 calc R
C20 C 0.8378(4) 0.5766(4) 0.1122(2) 0.0222(9) Uani 1 1 d .
H20A H 0.7746 0.5081 0.1217 0.027 Uiso 1 1 calc R
H20B H 0.8664 0.5551 0.0711 0.027 Uiso 1 1 calc R
C21 C 1.0176(4) 0.5554(4) 0.1718(2) 0.0217(9) Uani 1 1 d .
H21A H 1.0513 0.5420 0.1311 0.026 Uiso 1 1 calc R
H21B H 0.9615 0.4818 0.1793 0.026 Uiso 1 1 calc R
C22 C 1.1264(4) 0.6126(4) 0.22861(19) 0.0211(9) Uani 1 1 d .
H22A H 1.1840 0.5697 0.2311 0.025 Uiso 1 1 calc R
H22B H 1.1773 0.6893 0.2231 0.025 Uiso 1 1 calc R
C23 C 1.1718(4) 0.6644(4) 0.3446(2) 0.0298(11) Uani 1 1 d .
H23A H 1.2273 0.7424 0.3437 0.036 Uiso 1 1 calc R
H23B H 1.2265 0.6188 0.3467 0.036 Uiso 1 1 calc R
C24 C 1.1076(5) 0.6633(5) 0.4036(2) 0.0351(12) Uani 1 1 d .
H24A H 1.0484 0.5859 0.4032 0.042 Uiso 1 1 calc R
H24B H 1.1732 0.6897 0.4444 0.042 Uiso 1 1 calc R
C25 C 0.9804(6) 0.7459(6) 0.4578(2) 0.0449(15) Uani 1 1 d .
H25A H 1.0481 0.7748 0.4979 0.054 Uiso 1 1 calc R
H25B H 0.9191 0.6711 0.4609 0.054 Uiso 1 1 calc R
C26 C 0.9110(5) 0.8254(5) 0.4524(2) 0.0425(14) Uani 1 1 d .
H26A H 0.8769 0.8384 0.4930 0.051 Uiso 1 1 calc R
H26B H 0.9712 0.8988 0.4466 0.051 Uiso 1 1 calc R
C27 C 0.7321(4) 0.8450(4) 0.3922(2) 0.0250(10) Uani 1 1 d .
H27A H 0.7867 0.9216 0.3883 0.030 Uiso 1 1 calc R
H27B H 0.6934 0.8514 0.4319 0.030 Uiso 1 1 calc R
C28 C 0.6280(4) 0.7905(4) 0.3325(2) 0.0231(9) Uani 1 1 d .
H28A H 0.5790 0.7112 0.3341 0.028 Uiso 1 1 calc R
H28B H 0.5674 0.8306 0.3306 0.028 Uiso 1 1 calc R
C29 C 0.5950(4) 0.7612(3) 0.21656(19) 0.0175(8) Uani 1 1 d .
H29A H 0.5490 0.8139 0.2149 0.021 Uiso 1 1 calc R
H29B H 0.5307 0.6849 0.2142 0.021 Uiso 1 1 calc R
C30 C 0.6652(4) 0.7608(4) 0.15967(19) 0.0201(9) Uani 1 1 d .
H30A H 0.6040 0.7417 0.1177 0.024 Uiso 1 1 calc R
H30B H 0.7321 0.8362 0.1631 0.024 Uiso 1 1 calc R
C31 C 0.0418(4) 0.6874(4) -0.0190(2) 0.0280(10) Uani 1 1 d .
H31A H 0.0733 0.6823 -0.0605 0.042 Uiso 1 1 calc R
H31B H 0.0070 0.7473 -0.0145 0.042 Uiso 1 1 calc R
H31C H -0.0263 0.6155 -0.0186 0.042 Uiso 1 1 calc R
C32 C 0.1502(4) 0.7134(4) 0.0370(2) 0.0216(9) Uani 1 1 d .
H32A H 0.2220 0.7830 0.0350 0.026 Uiso 1 1 calc R
H32B H 0.1209 0.7254 0.0792 0.026 Uiso 1 1 calc R
C33 C 0.3044(4) 0.6449(3) 0.08059(19) 0.0178(8) Uani 1 1 d .
H33A H 0.2873 0.6647 0.1251 0.021 Uiso 1 1 calc R
H33B H 0.3767 0.7094 0.0732 0.021 Uiso 1 1 calc R
C34 C 0.3390(5) 0.5423(4) 0.0751(2) 0.0298(10) Uani 1 1 d .
H34A H 0.2680 0.4794 0.0838 0.045 Uiso 1 1 calc R
H34B H 0.4171 0.5579 0.1073 0.045 Uiso 1 1 calc R
H34C H 0.3546 0.5225 0.0307 0.045 Uiso 1 1 calc R
K1 K 0.85373(8) 0.67271(7) 0.28307(4) 0.01466(17) Uani 1 1 d .
N1 N 0.4877(3) 0.2285(3) 0.35915(15) 0.0120(6) Uani 1 1 d .
N2 N 0.4476(3) 0.1787(3) 0.16224(14) 0.0115(6) Uani 1 1 d .
N3 N 0.1926(3) 0.1637(3) 0.26208(14) 0.0109(6) Uani 1 1 d .
O1 O 0.7233(3) 0.6795(2) 0.16149(13) 0.0182(6) Uani 1 1 d .
O2 O 0.9454(3) 0.6262(2) 0.16510(13) 0.0177(6) Uani 1 1 d .
O3 O 1.0747(3) 0.6188(2) 0.28735(13) 0.0204(6) Uani 1 1 d .
O4 O 1.0372(3) 0.7360(3) 0.40117(14) 0.0266(7) Uani 1 1 d .
O5 O 0.8083(3) 0.7779(3) 0.39771(14) 0.0248(7) Uani 1 1 d .
O6 O 0.6874(3) 0.7956(2) 0.27634(13) 0.0186(6) Uani 1 1 d .
O7 O 0.1932(3) 0.6217(2) 0.03295(14) 0.0198(6) Uani 1 1 d .
S1 S 0.65950(9) 0.41878(9) 0.26840(5) 0.0185(2) Uani 1 1 d .
S2 S 0.52135(10) 0.45893(9) 0.21520(5) 0.0195(2) Uani 1 1 d .
S3 S 0.38740(10) 0.46565(8) 0.27336(5) 0.0203(2) Uani 1 1 d .
Si1 Si 0.43763(11) 0.09181(9) 0.37126(5) 0.0150(2) Uani 1 1 d .
Si2 Si 0.59479(10) 0.33399(10) 0.42384(5) 0.0158(2) Uani 1 1 d .
Si3 Si 0.56594(10) 0.12134(9) 0.15962(5) 0.0128(2) Uani 1 1 d .
Si4 Si 0.38344(10) 0.20736(9) 0.09054(5) 0.0139(2) Uani 1 1 d .
Si5 Si 0.11806(10) 0.23390(9) 0.31116(5) 0.0143(2) Uani 1 1 d .
Si6 Si 0.08515(10) 0.03563(9) 0.21253(5) 0.0125(2) Uani 1 1 d .
U1 U 0.408408(12) 0.257462(11) 0.259224(6) 0.00936(5) Uani 1 1 d .
C50 C 0.0220(4) -0.0791(3) 0.2588(2) 0.0193(9) Uani 1 1 d D
H50A H -0.052(2) -0.096(3) 0.2741(17) 0.017(11) Uiso 1 1 d D
H50B H -0.003(4) -0.133(3) 0.2210(13) 0.052(17) Uiso 1 1 d D
H50C H 0.070(4) -0.105(4) 0.2842(18) 0.08(2) Uiso 1 1 d D

loop_
_atom_site_aniso_label
_atom_site_aniso_U_11
_atom_site_aniso_U_22
_atom_site_aniso_U_33
_atom_site_aniso_U_23
_atom_site_aniso_U_13
_atom_site_aniso_U_12
C1 0.037(3) 0.029(2) 0.019(2) 0.0055(18) 0.0027(18) 0.023(2)
C2 0.033(2) 0.025(2) 0.019(2) 0.0061(18) 0.0115(18) 0.012(2)
C3 0.023(2) 0.018(2) 0.019(2) 0.0049(16) 0.0070(16) 0.0117(18)
C4 0.019(2) 0.037(3) 0.017(2) 0.0018(19) -0.0008(16) 0.011(2)
C5 0.024(2) 0.019(2) 0.016(2) -0.0068(16) -0.0028(16) 0.0073(18)
C6 0.029(2) 0.026(2) 0.0112(19) 0.0002(17) 0.0006(16) 0.013(2)
C7 0.026(2) 0.016(2) 0.020(2) 0.0024(16) 0.0081(17) 0.0116(18)
C8 0.022(2) 0.028(2) 0.022(2) 0.0081(18) 0.0109(17) 0.0155(19)
C9 0.019(2) 0.029(2) 0.0160(19) 0.0054(17) 0.0037(16) 0.0169(19)
C10 0.024(2) 0.033(2) 0.016(2) 0.0127(18) 0.0101(17) 0.013(2)
C11 0.029(2) 0.032(2) 0.0109(19) 0.0004(17) 0.0028(17) 0.012(2)
C12 0.018(2) 0.025(2) 0.019(2) 0.0074(17) 0.0031(16) 0.0119(18)
C13 0.020(2) 0.023(2) 0.016(2) -0.0038(17) 0.0031(16) 0.0088(18)
C14 0.019(2) 0.022(2) 0.032(2) 0.0021(19) 0.0057(18) 0.0101(19)
C15 0.017(2) 0.026(2) 0.019(2) 0.0022(17) 0.0090(16) 0.0094(18)
C17 0.016(2) 0.023(2) 0.0165(19) 0.0027(17) 0.0017(16) 0.0051(18)
C18 0.018(2) 0.015(2) 0.019(2) -0.0005(16) 0.0057(16) 0.0030(17)
C19 0.023(2) 0.034(3) 0.0096(18) -0.0019(17) 0.0015(16) 0.012(2)
C20 0.019(2) 0.028(2) 0.0146(19) -0.0065(17) -0.0005(16) 0.0082(19)
C21 0.026(2) 0.020(2) 0.023(2) 0.0011(17) 0.0084(18) 0.0130(19)
C22 0.023(2) 0.026(2) 0.018(2) 0.0028(17) 0.0085(17) 0.0124(19)
C23 0.026(2) 0.048(3) 0.020(2) 0.006(2) -0.0006(18) 0.021(2)
C24 0.039(3) 0.062(4) 0.016(2) 0.010(2) 0.002(2) 0.033(3)
C25 0.055(3) 0.089(5) 0.012(2) 0.013(3) 0.011(2) 0.049(3)
C26 0.046(3) 0.074(4) 0.013(2) -0.006(2) 0.000(2) 0.038(3)
C27 0.031(2) 0.032(3) 0.016(2) -0.0001(18) 0.0089(18) 0.018(2)
C28 0.025(2) 0.028(2) 0.022(2) 0.0038(18) 0.0118(18) 0.014(2)
C29 0.0161(19) 0.018(2) 0.0173(19) 0.0022(16) 0.0003(15) 0.0072(17)
C30 0.021(2) 0.024(2) 0.017(2) 0.0050(17) 0.0025(16) 0.0092(18)
C31 0.024(2) 0.029(2) 0.032(2) 0.006(2) 0.0030(19) 0.012(2)
C32 0.022(2) 0.020(2) 0.023(2) 0.0012(17) 0.0056(17) 0.0086(18)
C33 0.020(2) 0.019(2) 0.0133(18) 0.0004(16) 0.0008(15) 0.0074(17)
C34 0.033(3) 0.021(2) 0.030(2) 0.0038(19) -0.008(2) 0.009(2)
K1 0.0172(4) 0.0141(4) 0.0131(4) 0.0026(3) 0.0038(3) 0.0062(3)
N1 0.0135(15) 0.0141(16) 0.0095(14) 0.0005(12) 0.0019(12) 0.0073(13)
N2 0.0149(15) 0.0144(16) 0.0086(14) 0.0012(12) 0.0030(12) 0.0097(13)
N3 0.0138(15) 0.0095(15) 0.0074(14) -0.0018(12) -0.0006(12) 0.0041(13)
O1 0.0205(14) 0.0214(15) 0.0163(14) 0.0047(12) 0.0075(11) 0.0106(12)
O2 0.0217(15) 0.0181(14) 0.0134(13) -0.0020(11) 0.0033(11) 0.0096(12)
O3 0.0200(15) 0.0296(16) 0.0154(14) 0.0056(12) 0.0053(11) 0.0130(13)
O4 0.0300(17) 0.0434(19) 0.0124(14) 0.0032(13) 0.0031(12) 0.0223(15)
O5 0.0319(17) 0.0324(17) 0.0160(14) 0.0040(13) 0.0055(12) 0.0190(15)
O6 0.0174(14) 0.0253(15) 0.0149(14) 0.0023(12) 0.0037(11) 0.0106(13)
O7 0.0206(15) 0.0173(15) 0.0196(14) -0.0021(12) 0.0003(12) 0.0080(12)
S1 0.0134(5) 0.0168(5) 0.0224(5) 0.0027(4) 0.0026(4) 0.0027(4)
S2 0.0196(5) 0.0167(5) 0.0235(5) 0.0087(4) 0.0067(4) 0.0056(4)
S3 0.0199(5) 0.0145(5) 0.0280(5) 0.0026(4) 0.0061(4) 0.0086(4)
Si1 0.0214(6) 0.0173(5) 0.0104(5) 0.0038(4) 0.0054(4) 0.0110(5)
Si2 0.0166(5) 0.0203(6) 0.0100(5) -0.0010(4) -0.0004(4) 0.0088(5)
Si3 0.0141(5) 0.0166(5) 0.0111(5) 0.0030(4) 0.0050(4) 0.0088(4)
Si4 0.0150(5) 0.0190(5) 0.0093(5) 0.0036(4) 0.0029(4) 0.0079(5)
Si5 0.0134(5) 0.0154(5) 0.0152(5) 0.0004(4) 0.0052(4) 0.0066(4)
Si6 0.0118(5) 0.0119(5) 0.0116(5) 0.0002(4) 0.0023(4) 0.0028(4)
U1 0.01007(7) 0.01041(8) 0.00784(7) 0.00083(5) 0.00210(5) 0.00437(6)
C50 0.022(2) 0.017(2) 0.019(2) 0.0065(17) 0.0052(17) 0.0056(18)

loop_
_atom_type_symbol
_atom_type_description
_atom_type_scat_dispersion_real
_atom_type_scat_dispersion_imag
_atom_type_scat_source
C C 0.0033 0.0016 'International Tables Vol C Tables 4.2.6.8 and 6.1.1.4'
N N 0.0061 0.0033 'International Tables Vol C Tables 4.2.6.8 and 6.1.1.4'
O O 0.0106 0.0060 'International Tables Vol C Tables 4.2.6.8 and 6.1.1.4'
Si Si 0.0817 0.0704 'International Tables Vol C Tables 4.2.6.8 and 6.1.1.4'
S S 0.1246 0.1234 'International Tables Vol C Tables 4.2.6.8 and 6.1.1.4'
K K 0.2009 0.2494 'International Tables Vol C Tables 4.2.6.8 and 6.1.1.4'
U U -9.6767 9.6646 'International Tables Vol C Tables 4.2.6.8 and 6.1.1.4'
H H 0.0000 0.0000 'International Tables Vol C Tables 4.2.6.8 and 6.1.1.4'

loop_
_geom_angle_atom_site_label_1
_geom_angle_atom_site_label_2
_geom_angle_atom_site_label_3
_geom_angle
_geom_angle_site_symmetry_1
_geom_angle_site_symmetry_3
Si1 C1 H1A 109.5 . .
Si1 C1 H1B 109.5 . .
H1A C1 H1B 109.5 . .
Si1 C1 H1C 109.5 . .
H1A C1 H1C 109.5 . .
H1B C1 H1C 109.5 . .
Si1 C2 H2A 109.5 . .
Si1 C2 H2B 109.5 . .
H2A C2 H2B 109.5 . .
Si1 C2 H2C 109.5 . .
H2A C2 H2C 109.5 . .
H2B C2 H2C 109.5 . .
Si1 C3 H3A 109.5 . .
Si1 C3 H3B 109.5 . .
H3A C3 H3B 109.5 . .
Si1 C3 H3C 109.5 . .
H3A C3 H3C 109.5 . .
H3B C3 H3C 109.5 . .
Si2 C4 H4A 109.5 . .
Si2 C4 H4B 109.5 . .
H4A C4 H4B 109.5 . .
Si2 C4 H4C 109.5 . .
H4A C4 H4C 109.5 . .
H4B C4 H4C 109.5 . .
Si2 C5 H5A 109.5 . .
Si2 C5 H5B 109.5 . .
H5A C5 H5B 109.5 . .
Si2 C5 H5C 109.5 . .
H5A C5 H5C 109.5 . .
H5B C5 H5C 109.5 . .
Si2 C6 H6A 109.5 . .
Si2 C6 H6B 109.5 . .
H6A C6 H6B 109.5 . .
Si2 C6 H6C 109.5 . .
H6A C6 H6C 109.5 . .
H6B C6 H6C 109.5 . .
Si3 C7 H7A 109.5 . .
Si3 C7 H7B 109.5 . .
H7A C7 H7B 109.5 . .
Si3 C7 H7C 109.5 . .
H7A C7 H7C 109.5 . .
H7B C7 H7C 109.5 . .
Si3 C8 H8A 109.5 . .
Si3 C8 H8B 109.5 . .
H8A C8 H8B 109.5 . .
Si3 C8 H8C 109.5 . .
H8A C8 H8C 109.5 . .
H8B C8 H8C 109.5 . .
Si3 C9 H9A 109.5 . .
Si3 C9 H9B 109.5 . .
H9A C9 H9B 109.5 . .
Si3 C9 H9C 109.5 . .
H9A C9 H9C 109.5 . .
H9B C9 H9C 109.5 . .
Si4 C10 H10A 109.5 . .
Si4 C10 H10B 109.5 . .
H10A C10 H10B 109.5 . .
Si4 C10 H10C 109.5 . .
H10A C10 H10C 109.5 . .
H10B C10 H10C 109.5 . .
Si4 C11 H11A 109.5 . .
Si4 C11 H11B 109.5 . .
H11A C11 H11B 109.5 . .
Si4 C11 H11C 109.5 . .
H11A C11 H11C 109.5 . .
H11B C11 H11C 109.5 . .
Si4 C12 H12A 109.5 . .
Si4 C12 H12B 109.5 . .
H12A C12 H12B 109.5 . .
Si4 C12 H12C 109.5 . .
H12A C12 H12C 109.5 . .
H12B C12 H12C 109.5 . .
Si5 C13 H13A 109.5 . .
Si5 C13 H13B 109.5 . .
H13A C13 H13B 109.5 . .
Si5 C13 H13C 109.5 . .
H13A C13 H13C 109.5 . .
H13B C13 H13C 109.5 . .
Si5 C14 H14A 109.5 . .
Si5 C14 H14B 109.5 . .
H14A C14 H14B 109.5 . .
Si5 C14 H14C 109.5 . .
H14A C14 H14C 109.5 . .
H14B C14 H14C 109.5 . .
Si5 C15 H15A 109.5 . .
Si5 C15 H15B 109.5 . .
H15A C15 H15B 109.5 . .
Si5 C15 H15C 109.5 . .
H15A C15 H15C 109.5 . .
H15B C15 H15C 109.5 . .
Si6 C17 H17A 109.5 . .
Si6 C17 H17B 109.5 . .
H17A C17 H17B 109.5 . .
Si6 C17 H17C 109.5 . .
H17A C17 H17C 109.5 . .
H17B C17 H17C 109.5 . .
Si6 C18 H18A 109.5 . .
Si6 C18 H18B 109.5 . .
H18A C18 H18B 109.5 . .
Si6 C18 H18C 109.5 . .
H18A C18 H18C 109.5 . .
H18B C18 H18C 109.5 . .
O1 C19 C20 108.2(3) . .
O1 C19 H19A 110.1 . .
C20 C19 H19A 110.1 . .
O1 C19 H19B 110.1 . .
C20 C19 H19B 110.1 . .
H19A C19 H19B 108.4 . .
O2 C20 C19 108.0(3) . .
O2 C20 H20A 110.1 . .
C19 C20 H20A 110.1 . .
O2 C20 H20B 110.1 . .
C19 C20 H20B 110.1 . .
H20A C20 H20B 108.4 . .
O2 C21 C22 108.3(3) . .
O2 C21 H21A 110.0 . .
C22 C21 H21A 110.0 . .
O2 C21 H21B 110.0 . .
C22 C21 H21B 110.0 . .
H21A C21 H21B 108.4 . .
O3 C22 C21 108.6(3) . .
O3 C22 H22A 110.0 . .
C21 C22 H22A 110.0 . .
O3 C22 H22B 110.0 . .
C21 C22 H22B 110.0 . .
H22A C22 H22B 108.3 . .
O3 C23 C24 108.3(4) . .
O3 C23 H23A 110.0 . .
C24 C23 H23A 110.0 . .
O3 C23 H23B 110.0 . .
C24 C23 H23B 110.0 . .
H23A C23 H23B 108.4 . .
O4 C24 C23 108.3(4) . .
O4 C24 H24A 110.0 . .
C23 C24 H24A 110.0 . .
O4 C24 H24B 110.0 . .
C23 C24 H24B 110.0 . .
H24A C24 H24B 108.4 . .
O4 C25 C26 108.7(4) . .
O4 C25 H25A 110.0 . .
C26 C25 H25A 110.0 . .
O4 C25 H25B 110.0 . .
C26 C25 H25B 110.0 . .
H25A C25 H25B 108.3 . .
O5 C26 C25 108.8(4) . .
O5 C26 H26A 109.9 . .
C25 C26 H26A 109.9 . .
O5 C26 H26B 109.9 . .
C25 C26 H26B 109.9 . .
H26A C26 H26B 108.3 . .
O5 C27 C28 108.7(3) . .
O5 C27 H27A 110.0 . .
C28 C27 H27A 110.0 . .
O5 C27 H27B 110.0 . .
C28 C27 H27B 110.0 . .
H27A C27 H27B 108.3 . .
O6 C28 C27 107.9(3) . .
O6 C28 H28A 110.1 . .
C27 C28 H28A 110.1 . .
O6 C28 H28B 110.1 . .
C27 C28 H28B 110.1 . .
H28A C28 H28B 108.4 . .
O6 C29 C30 108.4(3) . .
O6 C29 H29A 110.0 . .
C30 C29 H29A 110.0 . .
O6 C29 H29B 110.0 . .
C30 C29 H29B 110.0 . .
H29A C29 H29B 108.4 . .
O1 C30 C29 108.3(3) . .
O1 C30 H30A 110.0 . .
C29 C30 H30A 110.0 . .
O1 C30 H30B 110.0 . .
C29 C30 H30B 110.0 . .
H30A C30 H30B 108.4 . .
C32 C31 H31A 109.5 . .
C32 C31 H31B 109.5 . .
H31A C31 H31B 109.5 . .
C32 C31 H31C 109.5 . .
H31A C31 H31C 109.5 . .
H31B C31 H31C 109.5 . .
O7 C32 C31 109.0(3) . .
O7 C32 H32A 109.9 . .
C31 C32 H32A 109.9 . .
O7 C32 H32B 109.9 . .
C31 C32 H32B 109.9 . .
H32A C32 H32B 108.3 . .
O7 C33 C34 108.7(3) . .
O7 C33 H33A 109.9 . .
C34 C33 H33A 109.9 . .
O7 C33 H33B 109.9 . .
C34 C33 H33B 109.9 . .
H33A C33 H33B 108.3 . .
C33 C34 H34A 109.5 . .
C33 C34 H34B 109.5 . .
H34A C34 H34B 109.5 . .
C33 C34 H34C 109.5 . .
H34A C34 H34C 109.5 . .
H34B C34 H34C 109.5 . .
O5 K1 O3 119.21(9) . .
O5 K1 O1 119.05(9) . .
O3 K1 O1 119.30(8) . .
O5 K1 O4 60.00(9) . .
O3 K1 O4 59.31(8) . .
O1 K1 O4 161.35(10) . .
O5 K1 O6 60.01(9) . .
O3 K1 O6 161.63(9) . .
O1 K1 O6 59.13(8) . .
O4 K1 O6 115.55(8) . .
O5 K1 O2 164.23(9) . .
O3 K1 O2 59.80(8) . .
O1 K1 O2 59.50(8) . .
O4 K1 O2 115.68(9) . .
O6 K1 O2 115.33(8) . .
O5 K1 S1 101.72(7) . .
O3 K1 S1 94.74(7) . .
O1 K1 S1 89.08(6) . .
O4 K1 S1 109.51(8) . .
O6 K1 S1 103.42(7) . .
O2 K1 S1 94.01(6) . .
O5 K1 C50 88.46(10) . 1_665
O3 K1 C50 89.05(10) . 1_665
O1 K1 C50 76.95(10) . 1_665
O4 K1 C50 84.41(11) . 1_665
O6 K1 C50 72.66(10) . 1_665
O2 K1 C50 75.86(9) . 1_665
S1 K1 C50 165.55(8) . 1_665
O5 K1 S2 99.55(7) . .
O3 K1 S2 122.65(7) . .
O1 K1 S2 60.70(6) . .
O4 K1 S2 137.29(7) . .
O6 K1 S2 73.86(6) . .
O2 K1 S2 92.95(6) . .
S1 K1 S2 33.32(3) . .
C50 K1 S2 135.35(9) 1_665 .
Si1 N1 Si2 117.25(19) . .
Si1 N1 U1 117.46(15) . .
Si2 N1 U1 125.30(17) . .
Si4 N2 Si3 118.51(16) . .
Si4 N2 U1 117.34(15) . .
Si3 N2 U1 122.42(16) . .
Si5 N3 Si6 113.53(17) . .
Si5 N3 U1 117.86(15) . .
Si6 N3 U1 128.06(15) . .
C30 O1 C19 112.6(3) . .
C30 O1 K1 118.3(2) . .
C19 O1 K1 118.1(2) . .
C20 O2 C21 112.0(3) . .
C20 O2 K1 108.5(2) . .
C21 O2 K1 110.8(2) . .
C23 O3 C22 112.5(3) . .
C23 O3 K1 118.8(2) . .
C22 O3 K1 117.5(2) . .
C25 O4 C24 111.9(4) . .
C25 O4 K1 112.0(3) . .
C24 O4 K1 112.1(2) . .
C26 O5 C27 112.0(3) . .
C26 O5 K1 118.0(2) . .
C27 O5 K1 118.1(2) . .
C28 O6 C29 112.0(3) . .
C28 O6 K1 108.6(2) . .
C29 O6 K1 114.4(2) . .
C33 O7 C32 112.2(3) . .
S2 S1 U1 68.23(4) . .
S2 S1 K1 88.18(5) . .
U1 S1 K1 151.24(4) . .
S1 S2 S3 107.78(6) . .
S1 S2 U1 69.05(4) . .
S3 S2 U1 66.77(4) . .
S1 S2 K1 58.50(4) . .
S3 S2 K1 113.94(5) . .
U1 S2 K1 125.12(4) . .
S2 S3 U1 69.79(4) . .
N1 Si1 C2 113.20(17) . .
N1 Si1 C1 114.98(19) . .
C2 Si1 C1 107.7(2) . .
N1 Si1 C3 110.52(17) . .
C2 Si1 C3 106.56(19) . .
C1 Si1 C3 103.16(19) . .
N1 Si1 U1 36.27(10) . .
C2 Si1 U1 112.69(15) . .
C1 Si1 U1 137.90(15) . .
C3 Si1 U1 76.69(13) . .
N1 Si2 C5 116.40(18) . .
N1 Si2 C4 110.04(17) . .
C5 Si2 C4 106.8(2) . .
N1 Si2 C6 112.21(18) . .
C5 Si2 C6 102.14(19) . .
C4 Si2 C6 108.7(2) . .
N2 Si3 C9 112.87(16) . .
N2 Si3 C8 113.26(18) . .
C9 Si3 C8 105.57(19) . .
N2 Si3 C7 111.10(17) . .
C9 Si3 C7 107.7(2) . .
C8 Si3 C7 105.84(18) . .
N2 Si4 C12 109.73(16) . .
N2 Si4 C11 113.96(19) . .
C12 Si4 C11 106.04(19) . .
N2 Si4 C10 115.76(18) . .
C12 Si4 C10 107.34(19) . .
C11 Si4 C10 103.31(19) . .
N2 Si4 U1 36.21(10) . .
C12 Si4 U1 76.33(13) . .
C11 Si4 U1 139.11(15) . .
C10 Si4 U1 115.07(14) . .
N3 Si5 C14 112.23(17) . .
N3 Si5 C13 112.34(17) . .
C14 Si5 C13 107.9(2) . .
N3 Si5 C15 114.68(17) . .
C14 Si5 C15 106.25(19) . .
C13 Si5 C15 102.76(18) . .
N3 Si6 C50 114.11(17) . .
N3 Si6 C18 115.16(16) . .
C50 Si6 C18 103.61(19) . .
N3 Si6 C17 112.06(17) . .
C50 Si6 C17 107.16(19) . .
C18 Si6 C17 103.77(18) . .
N2 U1 N1 121.76(11) . .
N2 U1 N3 107.28(10) . .
N1 U1 N3 95.83(11) . .
N2 U1 S3 120.01(8) . .
N1 U1 S3 110.69(8) . .
N3 U1 S3 93.45(8) . .
N2 U1 S2 82.65(8) . .
N1 U1 S2 122.41(8) . .
N3 U1 S2 128.12(8) . .
S3 U1 S2 43.44(3) . .
N2 U1 S1 83.42(8) . .
N1 U1 S1 85.65(8) . .
N3 U1 S1 166.00(8) . .
S3 U1 S1 73.10(3) . .
S2 U1 S1 42.72(3) . .
N2 U1 Si4 26.45(8) . .
N1 U1 Si4 148.21(7) . .
N3 U1 Si4 97.64(7) . .
S3 U1 Si4 97.10(3) . .
S2 U1 Si4 68.77(3) . .
S1 U1 Si4 88.07(3) . .
N2 U1 Si1 106.98(8) . .
N1 U1 Si1 26.28(8) . .
N3 U1 Si1 80.00(8) . .
S3 U1 Si1 132.19(3) . .
S2 U1 Si1 147.10(3) . .
S1 U1 Si1 105.94(3) . .
Si4 U1 Si1 130.67(3) . .
Si6 C50 K1 158.2(2) . 1_445
Si6 C50 H50A 125(3) . .
K1 C50 H50A 56(3) 1_445 .
Si6 C50 H50B 91(3) . .
K1 C50 H50B 68(3) 1_445 .
H50A C50 H50B 100.9(14) . .
Si6 C50 H50C 125(3) . .
K1 C50 H50C 69(3) 1_445 .
H50A C50 H50C 104.6(15) . .
H50B C50 H50C 101.1(14) . .

loop_
_geom_bond_atom_site_label_1
_geom_bond_atom_site_label_2
_geom_bond_distance
_geom_bond_site_symmetry_2
C1 Si1 1.882(5) .
C1 H1A 0.9800 .
C1 H1B 0.9800 .
C1 H1C 0.9800 .
C2 Si1 1.870(4) .
C2 H2A 0.9800 .
C2 H2B 0.9800 .
C2 H2C 0.9800 .
C3 Si1 1.893(4) .
C3 H3A 0.9800 .
C3 H3B 0.9800 .
C3 H3C 0.9800 .
C4 Si2 1.881(4) .
C4 H4A 0.9800 .
C4 H4B 0.9800 .
C4 H4C 0.9800 .
C5 Si2 1.874(4) .
C5 H5A 0.9800 .
C5 H5B 0.9800 .
C5 H5C 0.9800 .
C6 Si2 1.896(4) .
C6 H6A 0.9800 .
C6 H6B 0.9800 .
C6 H6C 0.9800 .
C7 Si3 1.886(4) .
C7 H7A 0.9800 .
C7 H7B 0.9800 .
C7 H7C 0.9800 .
C8 Si3 1.881(4) .
C8 H8A 0.9800 .
C8 H8B 0.9800 .
C8 H8C 0.9800 .
C9 Si3 1.873(4) .
C9 H9A 0.9800 .
C9 H9B 0.9800 .
C9 H9C 0.9800 .
C10 Si4 1.887(4) .
C10 H10A 0.9800 .
C10 H10B 0.9800 .
C10 H10C 0.9800 .
C11 Si4 1.883(4) .
C11 H11A 0.9800 .
C11 H11B 0.9800 .
C11 H11C 0.9800 .
C12 Si4 1.878(4) .
C12 H12A 0.9800 .
C12 H12B 0.9800 .
C12 H12C 0.9800 .
C13 Si5 1.884(4) .
C13 H13A 0.9800 .
C13 H13B 0.9800 .
C13 H13C 0.9800 .
C14 Si5 1.879(5) .
C14 H14A 0.9800 .
C14 H14B 0.9800 .
C14 H14C 0.9800 .
C15 Si5 1.887(4) .
C15 H15A 0.9800 .
C15 H15B 0.9800 .
C15 H15C 0.9800 .
C17 Si6 1.889(4) .
C17 H17A 0.9800 .
C17 H17B 0.9800 .
C17 H17C 0.9800 .
C18 Si6 1.881(4) .
C18 H18A 0.9800 .
C18 H18B 0.9800 .
C18 H18C 0.9800 .
C19 O1 1.426(4) .
C19 C20 1.495(6) .
C19 H19A 0.9900 .
C19 H19B 0.9900 .
C20 O2 1.426(5) .
C20 H20A 0.9900 .
C20 H20B 0.9900 .
C21 O2 1.430(5) .
C21 C22 1.491(6) .
C21 H21A 0.9900 .
C21 H21B 0.9900 .
C22 O3 1.426(4) .
C22 H22A 0.9900 .
C22 H22B 0.9900 .
C23 O3 1.417(5) .
C23 C24 1.503(6) .
C23 H23A 0.9900 .
C23 H23B 0.9900 .
C24 O4 1.427(6) .
C24 H24A 0.9900 .
C24 H24B 0.9900 .
C25 O4 1.423(5) .
C25 C26 1.502(7) .
C25 H25A 0.9900 .
C25 H25B 0.9900 .
C26 O5 1.416(6) .
C26 H26A 0.9900 .
C26 H26B 0.9900 .
C27 O5 1.423(5) .
C27 C28 1.499(6) .
C27 H27A 0.9900 .
C27 H27B 0.9900 .
C28 O6 1.420(4) .
C28 H28A 0.9900 .
C28 H28B 0.9900 .
C29 O6 1.430(5) .
C29 C30 1.507(5) .
C29 H29A 0.9900 .
C29 H29B 0.9900 .
C30 O1 1.421(5) .
C30 H30A 0.9900 .
C30 H30B 0.9900 .
C31 C32 1.493(6) .
C31 H31A 0.9800 .
C31 H31B 0.9800 .
C31 H31C 0.9800 .
C32 O7 1.423(5) .
C32 H32A 0.9900 .
C32 H32B 0.9900 .
C33 O7 1.414(5) .
C33 C34 1.500(6) .
C33 H33A 0.9900 .
C33 H33B 0.9900 .
C34 H34A 0.9800 .
C34 H34B 0.9800 .
C34 H34C 0.9800 .
K1 O5 2.773(3) .
K1 O3 2.801(3) .
K1 O1 2.809(3) .
K1 O4 2.836(3) .
K1 O6 2.849(3) .
K1 O2 2.852(3) .
K1 S1 3.1963(13) .
K1 C50 3.262(4) 1_665
K1 S2 3.7467(14) .
N1 Si1 1.727(3) .
N1 Si2 1.752(3) .
N1 U1 2.307(3) .
N2 Si4 1.732(3) .
N2 Si3 1.737(3) .
N2 U1 2.297(3) .
N3 Si5 1.745(3) .
N3 Si6 1.756(3) .
N3 U1 2.321(3) .
S1 S2 2.0590(15) .
S1 U1 2.8345(10) .
S2 S3 2.0655(14) .
S2 U1 2.8188(10) .
S3 U1 2.7601(11) .
Si1 U1 3.4611(12) .
Si4 U1 3.4540(11) .
Si6 C50 1.871(4) .
C50 K1 3.262(4) 1_445
C50 H50A 0.893(10) .
C50 H50B 0.916(10) .
C50 H50C 0.890(10) .

loop_
_geom_hbond_atom_site_label_D
_geom_hbond_atom_site_label_H
_geom_hbond_atom_site_label_A
_geom_hbond_distance_DH
_geom_hbond_distance_HA
_geom_hbond_distance_DA
_geom_hbond_angle_DHA
C29 H29B S2 0.99 2.89 3.699(4) 139.4

loop_
_geom_torsion_atom_site_label_1
_geom_torsion_atom_site_label_2
_geom_torsion_atom_site_label_3
_geom_torsion_atom_site_label_4
_geom_torsion
_geom_torsion_site_symmetry_1
_geom_torsion_site_symmetry_4
O1 C19 C20 O2 -66.8(4) . .
O2 C21 C22 O3 66.4(4) . .
O3 C23 C24 O4 -63.7(5) . .
O4 C25 C26 O5 64.2(6) . .
O5 C27 C28 O6 -66.6(4) . .
O6 C29 C30 O1 63.1(4) . .
C29 C30 O1 C19 171.9(3) . .
C29 C30 O1 K1 -44.6(4) . .
C20 C19 O1 C30 178.9(3) . .
C20 C19 O1 K1 35.3(4) . .
O5 K1 O1 C30 17.1(3) . .
O3 K1 O1 C30 -145.1(2) . .
O4 K1 O1 C30 -64.7(4) . .
O6 K1 O1 C30 13.8(2) . .
O2 K1 O1 C30 -144.8(3) . .
S1 K1 O1 C30 120.0(2) . .
C50 K1 O1 C30 -63.7(3) 1_665 .
S2 K1 O1 C30 101.7(2) . .
O5 K1 O1 C19 158.6(3) . .
O3 K1 O1 C19 -3.6(3) . .
O4 K1 O1 C19 76.8(4) . .
O6 K1 O1 C19 155.2(3) . .
O2 K1 O1 C19 -3.3(3) . .
S1 K1 O1 C19 -98.5(3) . .
C50 K1 O1 C19 77.8(3) 1_665 .
S2 K1 O1 C19 -116.8(3) . .
C19 C20 O2 C21 -174.0(3) . .
C19 C20 O2 K1 63.4(3) . .
C22 C21 O2 C20 -179.1(3) . .
C22 C21 O2 K1 -57.8(3) . .
O5 K1 O2 C20 -120.1(4) . .
O3 K1 O2 C20 148.9(3) . .
O1 K1 O2 C20 -30.8(2) . .
O4 K1 O2 C20 169.7(2) . .
O6 K1 O2 C20 -51.1(3) . .
S1 K1 O2 C20 55.8(3) . .
C50 K1 O2 C20 -113.8(3) 1_665 .
S2 K1 O2 C20 22.4(3) . .
O5 K1 O2 C21 116.6(4) . .
O3 K1 O2 C21 25.6(2) . .
O1 K1 O2 C21 -154.1(3) . .
O4 K1 O2 C21 46.4(3) . .
O6 K1 O2 C21 -174.4(2) . .
S1 K1 O2 C21 -67.5(2) . .
C50 K1 O2 C21 122.9(2) 1_665 .
S2 K1 O2 C21 -100.9(2) . .
C24 C23 O3 C22 -178.0(4) . .
C24 C23 O3 K1 39.1(5) . .
C21 C22 O3 C23 175.5(4) . .
C21 C22 O3 K1 -41.0(4) . .
O5 K1 O3 C23 -11.8(3) . .
O1 K1 O3 C23 150.4(3) . .
O4 K1 O3 C23 -8.1(3) . .
O6 K1 O3 C23 70.6(4) . .
O2 K1 O3 C23 150.1(3) . .
S1 K1 O3 C23 -118.0(3) . .
C50 K1 O3 C23 75.9(3) 1_665 .
S2 K1 O3 C23 -137.5(3) . .
O5 K1 O3 C22 -152.9(3) . .
O1 K1 O3 C22 9.2(3) . .
O4 K1 O3 C22 -149.3(3) . .
O6 K1 O3 C22 -70.6(4) . .
O2 K1 O3 C22 8.9(2) . .
S1 K1 O3 C22 100.8(3) . .
C50 K1 O3 C22 -65.2(3) 1_665 .
S2 K1 O3 C22 81.3(3) . .
C26 C25 O4 C24 178.7(4) . .
C26 C25 O4 K1 -54.4(5) . .
C23 C24 O4 C25 -176.0(4) . .
C23 C24 O4 K1 57.2(4) . .
O5 K1 O4 C25 23.5(3) . .
O3 K1 O4 C25 -152.8(4) . .
O1 K1 O4 C25 116.0(4) . .
O6 K1 O4 C25 47.2(4) . .
O2 K1 O4 C25 -173.7(3) . .
S1 K1 O4 C25 -69.1(3) . .
C50 K1 O4 C25 114.9(3) 1_665 .
S2 K1 O4 C25 -46.5(4) . .
O5 K1 O4 C24 150.2(3) . .
O3 K1 O4 C24 -26.1(3) . .
O1 K1 O4 C24 -117.3(4) . .
O6 K1 O4 C24 173.9(3) . .
O2 K1 O4 C24 -47.0(3) . .
S1 K1 O4 C24 57.7(3) . .
C50 K1 O4 C24 -118.3(3) 1_665 .
S2 K1 O4 C24 80.3(3) . .
C25 C26 O5 C27 175.8(4) . .
C25 C26 O5 K1 -41.9(5) . .
C28 C27 O5 C26 178.7(4) . .
C28 C27 O5 K1 36.4(4) . .
O3 K1 O5 C26 14.4(4) . .
O1 K1 O5 C26 -147.8(4) . .
O4 K1 O5 C26 10.8(4) . .
O6 K1 O5 C26 -144.5(4) . .
O2 K1 O5 C26 -67.5(5) . .
S1 K1 O5 C26 116.7(4) . .
C50 K1 O5 C26 -73.6(4) 1_665 .
S2 K1 O5 C26 150.5(4) . .
O3 K1 O5 C27 154.4(3) . .
O1 K1 O5 C27 -7.8(3) . .
O4 K1 O5 C27 150.8(3) . .
O6 K1 O5 C27 -4.4(3) . .
O2 K1 O5 C27 72.5(5) . .
S1 K1 O5 C27 -103.3(3) . .
C50 K1 O5 C27 66.4(3) 1_665 .
S2 K1 O5 C27 -69.5(3) . .
C27 C28 O6 C29 -171.1(3) . .
C27 C28 O6 K1 61.6(4) . .
C30 C29 O6 C28 -175.8(3) . .
C30 C29 O6 K1 -51.7(4) . .
O5 K1 O6 C28 -29.7(2) . .
O3 K1 O6 C28 -122.6(3) . .
O1 K1 O6 C28 146.9(3) . .
O4 K1 O6 C28 -53.5(3) . .
O2 K1 O6 C28 167.3(2) . .
S1 K1 O6 C28 66.2(2) . .
C50 K1 O6 C28 -128.2(3) 1_665 .
S2 K1 O6 C28 81.7(2) . .
O5 K1 O6 C29 -155.7(3) . .
O3 K1 O6 C29 111.4(3) . .
O1 K1 O6 C29 20.9(2) . .
O4 K1 O6 C29 -179.4(2) . .
O2 K1 O6 C29 41.4(3) . .
S1 K1 O6 C29 -59.7(2) . .
C50 K1 O6 C29 105.8(3) 1_665 .
S2 K1 O6 C29 -44.2(2) . .
C34 C33 O7 C32 177.2(3) . .
C31 C32 O7 C33 174.1(3) . .
O5 K1 S1 S2 89.59(8) . .
O3 K1 S1 S2 -149.26(7) . .
O1 K1 S1 S2 -29.93(7) . .
O4 K1 S1 S2 151.67(7) . .
O6 K1 S1 S2 27.97(7) . .
O2 K1 S1 S2 -89.27(7) . .
C50 K1 S1 S2 -44.5(3) 1_665 .
O5 K1 S1 U1 55.58(11) . .
O3 K1 S1 U1 176.74(9) . .
O1 K1 S1 U1 -63.93(10) . .
O4 K1 S1 U1 117.67(10) . .
O6 K1 S1 U1 -6.04(11) . .
O2 K1 S1 U1 -123.27(10) . .
C50 K1 S1 U1 -78.5(3) 1_665 .
S2 K1 S1 U1 -34.00(7) . .
U1 S1 S2 S3 55.50(5) . .
K1 S1 S2 S3 -107.66(5) . .
K1 S1 S2 U1 -163.16(3) . .
U1 S1 S2 K1 163.16(3) . .
O5 K1 S2 S1 -96.84(8) . .
O3 K1 S2 S1 37.23(8) . .
O1 K1 S2 S1 145.11(8) . .
O4 K1 S2 S1 -41.26(10) . .
O6 K1 S2 S1 -151.65(7) . .
O2 K1 S2 S1 92.81(7) . .
C50 K1 S2 S1 165.60(11) 1_665 .
O5 K1 S2 S3 0.04(9) . .
O3 K1 S2 S3 134.12(8) . .
O1 K1 S2 S3 -118.01(8) . .
O4 K1 S2 S3 55.62(11) . .
O6 K1 S2 S3 -54.77(8) . .
O2 K1 S2 S3 -170.31(8) . .
S1 K1 S2 S3 96.88(7) . .
C50 K1 S2 S3 -97.51(12) 1_665 .
O5 K1 S2 U1 -77.52(8) . .
O3 K1 S2 U1 56.55(8) . .
O1 K1 S2 U1 164.43(8) . .
O4 K1 S2 U1 -21.94(11) . .
O6 K1 S2 U1 -132.33(7) . .
O2 K1 S2 U1 112.13(7) . .
S1 K1 S2 U1 19.32(4) . .
C50 K1 S2 U1 -175.08(11) 1_665 .
S1 S2 S3 U1 -56.88(5) . .
K1 S2 S3 U1 -119.63(4) . .
Si2 N1 Si1 C2 82.8(2) . .
U1 N1 Si1 C2 -97.2(2) . .
Si2 N1 Si1 C1 -41.5(2) . .
U1 N1 Si1 C1 138.49(18) . .
Si2 N1 Si1 C3 -157.73(19) . .
U1 N1 Si1 C3 22.2(2) . .
Si2 N1 Si1 U1 -180.0(3) . .
Si1 N1 Si2 C5 -153.85(19) . .
U1 N1 Si2 C5 26.2(3) . .
Si1 N1 Si2 C4 84.5(2) . .
U1 N1 Si2 C4 -95.5(2) . .
Si1 N1 Si2 C6 -36.7(3) . .
U1 N1 Si2 C6 143.35(19) . .
Si4 N2 Si3 C9 159.3(2) . .
U1 N2 Si3 C9 -5.3(3) . .
Si4 N2 Si3 C8 39.4(3) . .
U1 N2 Si3 C8 -125.2(2) . .
Si4 N2 Si3 C7 -79.5(2) . .
U1 N2 Si3 C7 115.9(2) . .
Si3 N2 Si4 C12 170.8(2) . .
U1 N2 Si4 C12 -23.8(2) . .
Si3 N2 Si4 C11 52.1(3) . .
U1 N2 Si4 C11 -142.50(18) . .
Si3 N2 Si4 C10 -67.5(3) . .
U1 N2 Si4 C10 97.9(2) . .
Si3 N2 Si4 U1 -165.4(3) . .
Si6 N3 Si5 C14 -84.1(2) . .
U1 N3 Si5 C14 88.0(2) . .
Si6 N3 Si5 C13 154.1(2) . .
U1 N3 Si5 C13 -33.8(2) . .
Si6 N3 Si5 C15 37.2(3) . .
U1 N3 Si5 C15 -150.62(18) . .
Si5 N3 Si6 C50 -71.9(2) . .
U1 N3 Si6 C50 117.0(2) . .
Si5 N3 Si6 C18 168.4(2) . .
U1 N3 Si6 C18 -2.7(3) . .
Si5 N3 Si6 C17 50.1(2) . .
U1 N3 Si6 C17 -121.0(2) . .
Si4 N2 U1 N1 -179.68(14) . .
Si3 N2 U1 N1 -14.9(2) . .
Si4 N2 U1 N3 71.79(19) . .
Si3 N2 U1 N3 -123.43(18) . .
Si4 N2 U1 S3 -32.8(2) . .
Si3 N2 U1 S3 131.95(15) . .
Si4 N2 U1 S2 -55.92(16) . .
Si3 N2 U1 S2 108.86(18) . .
Si4 N2 U1 S1 -98.96(16) . .
Si3 N2 U1 S1 65.81(17) . .
Si3 N2 U1 Si4 164.8(3) . .
Si4 N2 U1 Si1 156.33(14) . .
Si3 N2 U1 Si1 -38.9(2) . .
Si1 N1 U1 N2 -61.4(2) . .
Si2 N1 U1 N2 118.51(18) . .
Si1 N1 U1 N3 53.04(17) . .
Si2 N1 U1 N3 -127.01(18) . .
Si1 N1 U1 S3 148.96(13) . .
Si2 N1 U1 S3 -31.1(2) . .
Si1 N1 U1 S2 -163.84(11) . .
Si2 N1 U1 S2 16.1(2) . .
Si1 N1 U1 S1 -140.94(16) . .
Si2 N1 U1 S1 39.01(17) . .
Si1 N1 U1 Si4 -61.7(2) . .
Si2 N1 U1 Si4 118.24(16) . .
Si2 N1 U1 Si1 179.9(3) . .
Si5 N3 U1 N2 -156.20(17) . .
Si6 N3 U1 N2 14.6(2) . .
Si5 N3 U1 N1 77.94(18) . .
Si6 N3 U1 N1 -111.2(2) . .
Si5 N3 U1 S3 -33.28(17) . .
Si6 N3 U1 S3 137.6(2) . .
Si5 N3 U1 S2 -62.0(2) . .
Si6 N3 U1 S2 108.87(19) . .
Si5 N3 U1 S1 -17.5(5) . .
Si6 N3 U1 S1 153.37(18) . .
Si5 N3 U1 Si4 -130.93(16) . .
Si6 N3 U1 Si4 39.9(2) . .
Si5 N3 U1 Si1 98.99(17) . .
Si6 N3 U1 Si1 -90.2(2) . .
S2 S3 U1 N2 -34.45(10) . .
S2 S3 U1 N1 115.76(9) . .
S2 S3 U1 N3 -146.68(8) . .
S2 S3 U1 S1 37.26(4) . .
S2 S3 U1 Si4 -48.53(4) . .
S2 S3 U1 Si1 133.70(4) . .
S1 S2 U1 N2 -88.25(9) . .
S3 S2 U1 N2 150.40(9) . .
K1 S2 U1 N2 -105.83(9) . .
S1 S2 U1 N1 34.90(10) . .
S3 S2 U1 N1 -86.45(10) . .
K1 S2 U1 N1 17.32(10) . .
S1 S2 U1 N3 165.53(9) . .
S3 S2 U1 N3 44.18(10) . .
K1 S2 U1 N3 147.94(9) . .
S1 S2 U1 S3 121.35(6) . .
K1 S2 U1 S3 103.77(6) . .
S3 S2 U1 S1 -121.35(6) . .
K1 S2 U1 S1 -17.58(4) . .
S1 S2 U1 Si4 -111.56(4) . .
S3 S2 U1 Si4 127.09(5) . .
K1 S2 U1 Si4 -129.15(4) . .
S1 S2 U1 Si1 21.79(7) . .
S3 S2 U1 Si1 -99.56(6) . .
K1 S2 U1 Si1 4.21(7) . .
S2 S1 U1 N2 86.27(9) . .
K1 S1 U1 N2 123.28(12) . .
S2 S1 U1 N1 -151.03(8) . .
K1 S1 U1 N1 -114.02(11) . .
S2 S1 U1 N3 -54.4(3) . .
K1 S1 U1 N3 -17.4(3) . .
S2 S1 U1 S3 -37.86(4) . .
K1 S1 U1 S3 -0.86(8) . .
K1 S1 U1 S2 37.01(7) . .
S2 S1 U1 Si4 60.15(4) . .
K1 S1 U1 Si4 97.16(8) . .
S2 S1 U1 Si1 -167.90(4) . .
K1 S1 U1 Si1 -130.89(8) . .
C12 Si4 U1 N2 157.0(2) . .
C11 Si4 U1 N2 58.2(3) . .
C10 Si4 U1 N2 -100.0(2) . .
N2 Si4 U1 N1 0.5(2) . .
C12 Si4 U1 N1 157.5(2) . .
C11 Si4 U1 N1 58.7(3) . .
C10 Si4 U1 N1 -99.5(2) . .
N2 Si4 U1 N3 -113.77(19) . .
C12 Si4 U1 N3 43.25(16) . .
C11 Si4 U1 N3 -55.6(2) . .
C10 Si4 U1 N3 146.24(17) . .
N2 Si4 U1 S3 151.77(18) . .
C12 Si4 U1 S3 -51.22(14) . .
C11 Si4 U1 S3 -150.0(2) . .
C10 Si4 U1 S3 51.78(16) . .
N2 Si4 U1 S2 118.21(18) . .
C12 Si4 U1 S2 -84.78(14) . .
C11 Si4 U1 S2 176.4(2) . .
C10 Si4 U1 S2 18.22(15) . .
N2 Si4 U1 S1 79.06(18) . .
C12 Si4 U1 S1 -123.92(14) . .
C11 Si4 U1 S1 137.3(2) . .
C10 Si4 U1 S1 -20.93(16) . .
N2 Si4 U1 Si1 -30.41(18) . .
C12 Si4 U1 Si1 126.60(14) . .
C11 Si4 U1 Si1 27.8(2) . .
C10 Si4 U1 Si1 -130.40(15) . .
N1 Si1 U1 N2 128.66(18) . .
C2 Si1 U1 N2 -132.60(17) . .
C1 Si1 U1 N2 65.0(2) . .
C3 Si1 U1 N2 -29.98(15) . .
C2 Si1 U1 N1 98.7(2) . .
C1 Si1 U1 N1 -63.7(3) . .
C3 Si1 U1 N1 -158.6(2) . .
N1 Si1 U1 N3 -126.18(18) . .
C2 Si1 U1 N3 -27.44(17) . .
C1 Si1 U1 N3 170.2(2) . .
C3 Si1 U1 N3 75.17(15) . .
N1 Si1 U1 S3 -40.62(17) . .
C2 Si1 U1 S3 58.11(16) . .
C1 Si1 U1 S3 -104.3(2) . .
C3 Si1 U1 S3 160.73(13) . .
N1 Si1 U1 S2 25.62(18) . .
C2 Si1 U1 S2 124.36(15) . .
C1 Si1 U1 S2 -38.0(2) . .
C3 Si1 U1 S2 -133.03(13) . .
N1 Si1 U1 S1 40.81(17) . .
C2 Si1 U1 S1 139.54(15) . .
C1 Si1 U1 S1 -22.9(2) . .
C3 Si1 U1 S1 -117.84(13) . .
N1 Si1 U1 Si4 142.30(17) . .
C2 Si1 U1 Si4 -118.97(15) . .
C1 Si1 U1 Si4 78.6(2) . .
C3 Si1 U1 Si4 -16.35(13) . .
N3 Si6 C50 K1 178.0(5) . 1_445
C18 Si6 C50 K1 -56.0(6) . 1_445
C17 Si6 C50 K1 53.3(6) . 1_445
